data_2243169
loop_
_publ_author_name
'Seaman, Lewis S.'
'da Costa, Cristiane F.'
'de Souza, Marcus V. N.'
'Wardell, Solange M. S. V.'
'Wardell, James L.'
'Harrison, William T. A.'

_publ_section_title
;
 Different packing motifs mediated by weak interactions and polymorphism
 in the crystal structures of five 2-(benzylidene)benzosuberone
 derivatives
;
_journal_coeditor_code EB2024
_journal_issue 11
_journal_name_full 'Acta Crystallographica Section E'
_journal_page_first 1741
_journal_page_last 1747
_journal_paper_doi 10.1107/S2056989019014245
_journal_volume 75
_journal_year 2019
_chemical_formula_iupac 'C20 H20 O2'
_chemical_formula_moiety 'C20 H20 O2'
_chemical_formula_sum 'C20 H20 O2'
_chemical_formula_weight 292.36
_chemical_name_systematic
;
6-(4-Ethoxybenzylidene)-6,7,8,9-tetrahydro-5<i>H</i>-benzo[7]annulen-5-one
;
_space_group_crystal_system monoclinic
_space_group_IT_number 14
_space_group_name_Hall '-P 2ybc'
_space_group_name_H-M_alt 'P 1 21/c 1'
_symmetry_space_group_name_Hall '-P 2ybc'
_symmetry_space_group_name_H-M 'P 1 21/c 1'
_atom_sites_solution_hydrogens geom
_atom_sites_solution_primary direct
_audit_creation_method SHELXL-2014/7
_cell_angle_alpha 90
_cell_angle_beta 108.6814(17)
_cell_angle_gamma 90
_cell_formula_units_Z 4
_cell_length_a 12.6208(2)
_cell_length_b 14.99690(17)
_cell_length_c 8.39151(12)
_cell_measurement_reflns_used 4578
_cell_measurement_temperature 100(2)
_cell_measurement_theta_max 69.7210
_cell_measurement_theta_min 3.6880
_cell_volume 1504.61(4)
_computing_cell_refinement
;
CrysAlis PRO (Rigaku, 2017)
;
_computing_data_collection
;
CrysAlis PRO (Rigaku, 2017)
;
_computing_data_reduction
;
CrysAlis PRO (Rigaku, 2017)
;
_computing_molecular_graphics
;
ORTEP-3 (Farrugia, 2012)
;
_computing_publication_material
;
publCIF (Westrip, 2010)
;
_computing_structure_refinement
;
SHELXL2014 (Sheldrick, 2015)
;
_computing_structure_solution
;
SHELXS97 (Sheldrick, 2008)
;
_diffrn_ambient_temperature 100(2)
_diffrn_measured_fraction_theta_full 0.985
_diffrn_measured_fraction_theta_max 0.981
_diffrn_measurement_device_type 'XtaLAB AFC11 (RCD3): quarter-chi single CCD'
_diffrn_measurement_method \w
_diffrn_radiation_monochromator mirror
_diffrn_radiation_type 'Cu K\a'
_diffrn_radiation_wavelength 1.54184
_diffrn_reflns_av_R_equivalents 0.0238
_diffrn_reflns_av_unetI/netI 0.0261
_diffrn_reflns_limit_h_max 15
_diffrn_reflns_limit_h_min -14
_diffrn_reflns_limit_k_max 12
_diffrn_reflns_limit_k_min -18
_diffrn_reflns_limit_l_max 9
_diffrn_reflns_limit_l_min -9
_diffrn_reflns_number 9197
_diffrn_reflns_theta_full 67.684
_diffrn_reflns_theta_max 68.250
_diffrn_reflns_theta_min 3.697
_diffrn_source 'Rotating-anode X-ray tube'
_exptl_absorpt_coefficient_mu 0.643
_exptl_absorpt_correction_T_max 1.000
_exptl_absorpt_correction_T_min 0.772
_exptl_absorpt_correction_type gaussian
_exptl_absorpt_process_details
;
(CrysAlis PRO; Rigaku, 2017)
;
_exptl_crystal_colour colourless
_exptl_crystal_density_diffrn 1.291
_exptl_crystal_description plate
_exptl_crystal_F_000 624
_exptl_crystal_size_max 0.200
_exptl_crystal_size_mid 0.110
_exptl_crystal_size_min 0.030
_refine_diff_density_max 0.247
_refine_diff_density_min -0.202
_refine_ls_extinction_coef 0.0019(3)
_refine_ls_extinction_expression Fc^*^=kFc[1+0.001xFc^2^\l^3^/sin(2\q)]^-1/4^
_refine_ls_extinction_method
;
SHELXL2014 (Sheldrick, 2015)
;
_refine_ls_goodness_of_fit_ref 1.044
_refine_ls_hydrogen_treatment constr
_refine_ls_matrix_type full
_refine_ls_number_parameters 201
_refine_ls_number_reflns 2704
_refine_ls_number_restraints 0
_refine_ls_restrained_S_all 1.044
_refine_ls_R_factor_all 0.0368
_refine_ls_R_factor_gt 0.0339
_refine_ls_shift/su_max 0.000
_refine_ls_shift/su_mean 0.000
_refine_ls_structure_factor_coef Fsqd
_refine_ls_weighting_details 'w=1/[\s^2^(Fo^2^)+(0.0491P)^2^+0.4554P] where P=(Fo^2^+2Fc^2^)/3'
_refine_ls_weighting_scheme calc
_refine_ls_wR_factor_gt 0.0895
_refine_ls_wR_factor_ref 0.0921
_reflns_number_gt 2486
_reflns_number_total 2704
_reflns_threshold_expression 'I > 2\s(I)'
_cod_data_source_file eb2024sup1.cif
_cod_data_source_block II
_cod_original_cell_volume 1504.60(4)
_cod_database_code 2243169
_shelx_space_group_comment
;
The symmetry employed for this shelxl refinement is uniquely defined
by the following loop, which should always be used as a source of
symmetry information in preference to the above space-group names.
They are only intended as comments.
;
_shelx_estimated_absorpt_t_min 0.882
_shelx_estimated_absorpt_t_max 0.981

loop_
_space_group_symop_operation_xyz
'x, y, z'
'-x, y+1/2, -z+1/2'
'-x, -y, -z'
'x, -y-1/2, z-1/2'

loop_
_atom_site_type_symbol
_atom_site_label
_atom_site_fract_x
_atom_site_fract_y
_atom_site_fract_z
_atom_site_U_iso_or_equiv
_atom_site_adp_type
_atom_site_calc_flag
_atom_site_occupancy
C C1 0.29882(10) 0.41642(7) 0.43555(14) 0.0187(3) Uani d 1
C C2 0.34088(9) 0.37739(8) 0.60870(14) 0.0181(3) Uani d 1
C C3 0.27266(9) 0.30342(8) 0.64912(14) 0.0183(3) Uani d 1
H H3A 0.3219 0.2668 0.7414 0.022 Uiso calc 1
H H3B 0.2438 0.2646 0.5492 0.022 Uiso calc 1
C C4 0.17406(9) 0.33720(8) 0.70118(14) 0.0196(3) Uani d 1
H H4A 0.2021 0.3603 0.8178 0.024 Uiso calc 1
H H4B 0.1226 0.2870 0.6990 0.024 Uiso calc 1
C C5 0.10987(10) 0.41143(8) 0.58327(14) 0.0203(3) Uani d 1
H H5A 0.0363 0.4193 0.6001 0.024 Uiso calc 1
H H5B 0.1517 0.4680 0.6155 0.024 Uiso calc 1
C C6 0.09109(10) 0.39437(7) 0.39855(14) 0.0187(3) Uani d 1
C C7 -0.01602(10) 0.37634(8) 0.28964(15) 0.0218(3) Uani d 1
H H7 -0.0757 0.3683 0.3342 0.026 Uiso calc 1
C C8 -0.03708(10) 0.36985(8) 0.11691(15) 0.0239(3) Uani d 1
H H8 -0.1104 0.3564 0.0451 0.029 Uiso calc 1
C C9 0.04853(10) 0.38295(8) 0.04913(15) 0.0233(3) Uani d 1
H H9 0.0337 0.3808 -0.0692 0.028 Uiso calc 1
C C10 0.15569(10) 0.39914(8) 0.15573(14) 0.0201(3) Uani d 1
H H10 0.2145 0.4080 0.1097 0.024 Uiso calc 1
C C11 0.17889(10) 0.40265(7) 0.33013(14) 0.0183(3) Uani d 1
C C12 0.43722(9) 0.41219(8) 0.71077(14) 0.0182(3) Uani d 1
H H12 0.4688 0.4565 0.6587 0.022 Uiso calc 1
C C13 0.50252(10) 0.39471(7) 0.88640(14) 0.0183(3) Uani d 1
C C14 0.46487(10) 0.35195(8) 1.00672(15) 0.0207(3) Uani d 1
H H14 0.3911 0.3284 0.9737 0.025 Uiso calc 1
C C15 0.53262(10) 0.34296(8) 1.17341(15) 0.0209(3) Uani d 1
H H15 0.5052 0.3134 1.2523 0.025 Uiso calc 1
C C16 0.64063(10) 0.37742(7) 1.22393(14) 0.0186(3) Uani d 1
C C17 0.67988(9) 0.42064(8) 1.10640(14) 0.0193(3) Uani d 1
H H17 0.7537 0.4441 1.1399 0.023 Uiso calc 1
C C18 0.61171(10) 0.42937(8) 0.94187(14) 0.0186(3) Uani d 1
H H18 0.6393 0.4597 0.8639 0.022 Uiso calc 1
C C19 0.67659(10) 0.33225(8) 1.51117(15) 0.0229(3) Uani d 1
H H19A 0.6531 0.2700 1.4798 0.028 Uiso calc 1
H H19B 0.6122 0.3655 1.5247 0.028 Uiso calc 1
C C20 0.77366(11) 0.33441(9) 1.67216(15) 0.0271(3) Uani d 1
H H20A 0.7515 0.3069 1.7626 0.041 Uiso calc 1
H H20B 0.7960 0.3964 1.7018 0.041 Uiso calc 1
H H20C 0.8367 0.3014 1.6569 0.041 Uiso calc 1
O O1 0.36138(7) 0.45674(6) 0.37458(10) 0.0264(2) Uani d 1
O O2 0.71428(7) 0.37337(6) 1.38349(10) 0.0217(2) Uani d 1

loop_
_atom_site_aniso_label
_atom_site_aniso_U_11
_atom_site_aniso_U_22
_atom_site_aniso_U_33
_atom_site_aniso_U_12
_atom_site_aniso_U_13
_atom_site_aniso_U_23
C1 0.0219(6) 0.0195(6) 0.0159(6) -0.0012(4) 0.0076(5) -0.0007(4)
C2 0.0192(6) 0.0212(6) 0.0155(6) 0.0017(4) 0.0077(5) 0.0005(4)
C3 0.0182(6) 0.0208(6) 0.0155(5) -0.0006(4) 0.0049(4) 0.0011(4)
C4 0.0195(6) 0.0250(6) 0.0154(5) -0.0014(5) 0.0071(5) 0.0005(4)
C5 0.0196(6) 0.0251(6) 0.0171(6) 0.0020(5) 0.0072(5) -0.0011(4)
C6 0.0204(6) 0.0187(5) 0.0171(6) 0.0027(4) 0.0059(5) 0.0012(4)
C7 0.0203(6) 0.0255(6) 0.0203(6) 0.0027(5) 0.0073(5) -0.0004(5)
C8 0.0197(6) 0.0297(6) 0.0195(6) 0.0019(5) 0.0023(5) -0.0015(5)
C9 0.0260(6) 0.0279(6) 0.0144(6) 0.0027(5) 0.0045(5) -0.0007(5)
C10 0.0233(6) 0.0213(6) 0.0169(6) 0.0008(5) 0.0081(5) 0.0007(4)
C11 0.0205(6) 0.0173(5) 0.0167(6) 0.0004(4) 0.0056(5) 0.0002(4)
C12 0.0184(6) 0.0207(6) 0.0176(6) 0.0010(4) 0.0087(5) 0.0007(4)
C13 0.0188(6) 0.0198(5) 0.0170(6) 0.0010(4) 0.0067(5) -0.0008(4)
C14 0.0169(6) 0.0258(6) 0.0195(6) -0.0022(5) 0.0063(5) 0.0001(5)
C15 0.0216(6) 0.0254(6) 0.0175(6) -0.0014(5) 0.0090(5) 0.0022(4)
C16 0.0202(6) 0.0200(6) 0.0149(6) 0.0026(4) 0.0049(5) -0.0009(4)
C17 0.0174(6) 0.0220(6) 0.0187(6) -0.0008(4) 0.0060(5) -0.0012(4)
C18 0.0205(6) 0.0199(6) 0.0173(6) 0.0003(4) 0.0089(5) 0.0002(4)
C19 0.0277(6) 0.0260(6) 0.0160(6) -0.0015(5) 0.0084(5) 0.0017(5)
C20 0.0329(7) 0.0287(7) 0.0174(6) -0.0010(5) 0.0049(5) 0.0016(5)
O1 0.0244(5) 0.0366(5) 0.0183(4) -0.0081(4) 0.0071(3) 0.0043(4)
O2 0.0207(4) 0.0296(5) 0.0137(4) -0.0018(3) 0.0041(3) 0.0025(3)

loop_
_atom_type_symbol
_atom_type_description
_atom_type_scat_dispersion_real
_atom_type_scat_dispersion_imag
_atom_type_scat_source
C C 0.0181 0.0091 'International Tables Vol C Tables 4.2.6.8 and 6.1.1.4'
H H 0.0000 0.0000 'International Tables Vol C Tables 4.2.6.8 and 6.1.1.4'
O O 0.0492 0.0322 'International Tables Vol C Tables 4.2.6.8 and 6.1.1.4'

loop_
_exptl_crystal_face_index_h
_exptl_crystal_face_index_k
_exptl_crystal_face_index_l
_exptl_crystal_face_perp_dist
1 1 -1 0.0500
-1 -1 1 0.0500
5 -3 -5 0.0700
-5 3 5 0.0700
0 -1 0 0.0800
0 1 0 0.0800
-1 0 0 0.0150
1 0 0 0.0150

loop_
_geom_angle_atom_site_label_1
_geom_angle_atom_site_label_2
_geom_angle_atom_site_label_3
_geom_angle
O1 C1 C2 121.41(10)
O1 C1 C11 118.88(10)
C2 C1 C11 119.65(10)
C12 C2 C1 115.63(10)
C12 C2 C3 127.28(10)
C1 C2 C3 117.09(10)
C2 C3 C4 113.30(9)
C2 C3 H3A 108.9
C4 C3 H3A 108.9
C2 C3 H3B 108.9
C4 C3 H3B 108.9
H3A C3 H3B 107.7
C3 C4 C5 111.41(9)
C3 C4 H4A 109.3
C5 C4 H4A 109.3
C3 C4 H4B 109.3
C5 C4 H4B 109.3
H4A C4 H4B 108.0
C6 C5 C4 114.49(10)
C6 C5 H5A 108.6
C4 C5 H5A 108.6
C6 C5 H5B 108.6
C4 C5 H5B 108.6
H5A C5 H5B 107.6
C7 C6 C11 118.32(11)
C7 C6 C5 120.34(11)
C11 C6 C5 121.17(10)
C8 C7 C6 121.21(11)
C8 C7 H7 119.4
C6 C7 H7 119.4
C9 C8 C7 120.24(11)
C9 C8 H8 119.9
C7 C8 H8 119.9
C10 C9 C8 119.24(11)
C10 C9 H9 120.4
C8 C9 H9 120.4
C9 C10 C11 121.14(11)
C9 C10 H10 119.4
C11 C10 H10 119.4
C10 C11 C6 119.69(11)
C10 C11 C1 117.07(10)
C6 C11 C1 123.24(10)
C2 C12 C13 132.29(11)
C2 C12 H12 113.9
C13 C12 H12 113.9
C14 C13 C18 116.96(11)
C14 C13 C12 126.59(11)
C18 C13 C12 116.32(10)
C15 C14 C13 121.81(11)
C15 C14 H14 119.1
C13 C14 H14 119.1
C16 C15 C14 119.77(11)
C16 C15 H15 120.1
C14 C15 H15 120.1
O2 C16 C15 125.13(10)
O2 C16 C17 115.41(10)
C15 C16 C17 119.46(11)
C18 C17 C16 120.15(11)
C18 C17 H17 119.9
C16 C17 H17 119.9
C17 C18 C13 121.83(10)
C17 C18 H18 119.1
C13 C18 H18 119.1
O2 C19 C20 106.86(10)
O2 C19 H19A 110.3
C20 C19 H19A 110.3
O2 C19 H19B 110.3
C20 C19 H19B 110.3
H19A C19 H19B 108.6
C19 C20 H20A 109.5
C19 C20 H20B 109.5
H20A C20 H20B 109.5
C19 C20 H20C 109.5
H20A C20 H20C 109.5
H20B C20 H20C 109.5
C16 O2 C19 117.69(9)

loop_
_geom_bond_atom_site_label_1
_geom_bond_atom_site_label_2
_geom_bond_distance
C1 O1 1.2286(14)
C1 C2 1.4971(16)
C1 C11 1.5027(16)
C2 C12 1.3481(17)
C2 C3 1.5079(16)
C3 C4 1.5311(15)
C3 H3A 0.9900
C3 H3B 0.9900
C4 C5 1.5365(16)
C4 H4A 0.9900
C4 H4B 0.9900
C5 C6 1.5130(16)
C5 H5A 0.9900
C5 H5B 0.9900
C6 C7 1.3944(17)
C6 C11 1.4074(16)
C7 C8 1.3908(17)
C7 H7 0.9500
C8 C9 1.3868(18)
C8 H8 0.9500
C9 C10 1.3832(18)
C9 H9 0.9500
C10 C11 1.3985(16)
C10 H10 0.9500
C12 C13 1.4635(16)
C12 H12 0.9500
C13 C14 1.4014(16)
C13 C18 1.4053(17)
C14 C15 1.3927(16)
C14 H14 0.9500
C15 C16 1.3909(17)
C15 H15 0.9500
C16 O2 1.3650(14)
C16 C17 1.3968(16)
C17 C18 1.3794(16)
C17 H17 0.9500
C18 H18 0.9500
C19 O2 1.4426(14)
C19 C20 1.5056(17)
C19 H19A 0.9900
C19 H19B 0.9900
C20 H20A 0.9800
C20 H20B 0.9800
C20 H20C 0.9800

loop_
_geom_hbond_atom_site_label_D
_geom_hbond_atom_site_label_H
_geom_hbond_atom_site_label_A
_geom_hbond_site_symmetry_A
_geom_hbond_distance_DH
_geom_hbond_distance_HA
_geom_hbond_distance_DA
_geom_hbond_angle_DHA
C18 H18 O1 3_666 0.95 2.36 3.2653(14) 159
C4 H4B Cg1 4_566 0.98 2.72 3.6429(13) 155
C19 H19A Cg2 4_566 0.98 2.71 3.5969(13) 149

loop_
_geom_torsion_atom_site_label_1
_geom_torsion_atom_site_label_2
_geom_torsion_atom_site_label_3
_geom_torsion_atom_site_label_4
_geom_torsion
O1 C1 C2 C12 20.55(16)
C11 C1 C2 C12 -162.35(10)
O1 C1 C2 C3 -158.66(11)
C11 C1 C2 C3 18.45(15)
C12 C2 C3 C4 97.96(14)
C1 C2 C3 C4 -82.94(12)
C2 C3 C4 C5 45.35(13)
C3 C4 C5 C6 42.50(13)
C4 C5 C6 C7 110.32(12)
C4 C5 C6 C11 -74.39(14)
C11 C6 C7 C8 -2.33(17)
C5 C6 C7 C8 173.09(11)
C6 C7 C8 C9 -1.20(18)
C7 C8 C9 C10 2.45(18)
C8 C9 C10 C11 -0.12(18)
C9 C10 C11 C6 -3.44(17)
C9 C10 C11 C1 177.26(11)
C7 C6 C11 C10 4.59(16)
C5 C6 C11 C10 -170.79(10)
C7 C6 C11 C1 -176.16(11)
C5 C6 C11 C1 8.46(17)
O1 C1 C11 C10 27.78(16)
C2 C1 C11 C10 -149.40(11)
O1 C1 C11 C6 -151.50(11)
C2 C1 C11 C6 31.33(16)
C1 C2 C12 C13 177.92(11)
C3 C2 C12 C13 -3.0(2)
C2 C12 C13 C14 -17.9(2)
C2 C12 C13 C18 166.41(12)
C18 C13 C14 C15 -0.80(17)
C12 C13 C14 C15 -176.51(11)
C13 C14 C15 C16 0.32(18)
C14 C15 C16 O2 179.45(11)
C14 C15 C16 C17 -0.06(17)
O2 C16 C17 C18 -179.24(10)
C15 C16 C17 C18 0.32(17)
C16 C17 C18 C13 -0.85(17)
C14 C13 C18 C17 1.07(17)
C12 C13 C18 C17 177.23(10)
C15 C16 O2 C19 -1.70(16)
C17 C16 O2 C19 177.83(10)
C20 C19 O2 C16 178.58(10)

_cod_database_fobs_code 2243169
